data_2312263
loop_
_publ_author_name
'Shahed, H.'
'Sharma, N.'
'Angst, M.'
'Voigt, J.'
'Per&#xdf;on, J'
'Prakash, P.'
'T&#xf6;rnroos, K W'
'Chernyshov, D.'
'Gildenast, H.'
'Ohl, M.'
'Saffarini, G.'
'Grzechnik, A.'
'Friese, K.'

_publ_section_title
;
 Structural insight into the cooperativity of spin crossover compounds.
;
_journal_issue 'Pt 5'
_journal_name_full 'Acta crystallographica Section B, Structural science, crystal engineering and materials'
_journal_page_first 354
_journal_page_last 367
_journal_paper_doi 10.1107/S2052520623005814
_journal_volume 79
_journal_year 2023
_chemical_formula_sum 'C10.86 H8 Fe0.29 N1.71 S0.57'
_chemical_formula_weight 196.75
_space_group_crystal_system orthorhombic
_space_group_IT_number 56
_space_group_name_Hall '-P 2ab 2ac'
_space_group_name_H-M_alt 'P c c n'
_atom_sites_solution_hydrogens geom
_audit_creation_method SHELXL-2019/2
_cell_angle_alpha 90
_cell_angle_beta 90
_cell_angle_gamma 90
_cell_formula_units_Z 14
_cell_length_a 12.9498(5)
_cell_length_b 15.1732(6)
_cell_length_c 17.6021(5)
_cell_measurement_reflns_used 2765
_cell_measurement_temperature 290(2)
_cell_measurement_theta_max 21.179
_cell_measurement_theta_min 1.888
_cell_volume 3458.6(2)
_computing_structure_refinement 'SHELXL-2019/2 (Sheldrick, 2019)'
_diffrn_ambient_temperature 293(2)
_diffrn_measured_fraction_theta_full 0.984
_diffrn_measured_fraction_theta_max 0.826
_diffrn_measurement_device_type '4-circle diffractometer'
_diffrn_radiation_type Synchrotron
_diffrn_radiation_wavelength 0.65524
_diffrn_reflns_av_R_equivalents 0.0952
_diffrn_reflns_av_unetI/netI 0.0716
_diffrn_reflns_Laue_measured_fraction_full 0.984
_diffrn_reflns_Laue_measured_fraction_max 0.826
_diffrn_reflns_limit_h_max 20
_diffrn_reflns_limit_h_min -20
_diffrn_reflns_limit_k_max 19
_diffrn_reflns_limit_k_min -19
_diffrn_reflns_limit_l_max 28
_diffrn_reflns_limit_l_min -28
_diffrn_reflns_number 36459
_diffrn_reflns_point_group_measured_fraction_full 0.984
_diffrn_reflns_point_group_measured_fraction_max 0.826
_diffrn_reflns_theta_full 23.150
_diffrn_reflns_theta_max 33.011
_diffrn_reflns_theta_min 1.906
_exptl_absorpt_coefficient_mu 0.435
_exptl_crystal_density_diffrn 1.322
_exptl_crystal_description irregular
_exptl_crystal_F_000 1424
_refine_diff_density_max 0.192
_refine_diff_density_min -0.194
_refine_diff_density_rms 0.035
_refine_ls_extinction_method none
_refine_ls_goodness_of_fit_ref 1.158
_refine_ls_hydrogen_treatment constr
_refine_ls_matrix_type full
_refine_ls_number_parameters 213
_refine_ls_number_reflns 6880
_refine_ls_number_restraints 0
_refine_ls_restrained_S_all 1.158
_refine_ls_R_factor_all 0.2261
_refine_ls_R_factor_gt 0.1069
_refine_ls_shift/su_max 0.000
_refine_ls_shift/su_mean 0.000
_refine_ls_structure_factor_coef Fsqd
_refine_ls_weighting_details 'w=1/[\s^2^(Fo^2^)+(0.0366P)^2^+1.3662P] where P=(Fo^2^+2Fc^2^)/3'
_refine_ls_weighting_scheme calc
_refine_ls_wR_factor_gt 0.1568
_refine_ls_wR_factor_ref 0.1940
_reflns_Friedel_coverage 0.000
_reflns_number_gt 2967
_reflns_number_total 6880
_reflns_threshold_expression 'I > 2\s(I)'
_cod_data_source_file Bia_Portho_290K.cif
_cod_data_source_block Bia_dw4400_290K
_cod_depositor_comments 'Adding full bibliography for 2312165--2312274.cif.'
_cod_database_code 2312263
_shelx_shelxl_version_number 2019/2
_shelx_space_group_comment
;
The symmetry employed for this shelxl refinement is uniquely defined
by the following loop, which should always be used as a source of
symmetry information in preference to the above space-group names.
They are only intended as comments.
;

loop_
_space_group_symop_operation_xyz
'x, y, z'
'-x+1/2, -y+1/2, z'
'-x, y+1/2, -z+1/2'
'x+1/2, -y, -z+1/2'
'-x, -y, -z'
'x-1/2, y-1/2, -z'
'x, -y-1/2, z-1/2'
'-x-1/2, y, z-1/2'

loop_
_atom_site_label
_atom_site_type_symbol
_atom_site_fract_x
_atom_site_fract_y
_atom_site_fract_z
_atom_site_U_iso_or_equiv
_atom_site_adp_type
_atom_site_occupancy
_atom_site_site_symmetry_order
_atom_site_calc_flag
_atom_site_refinement_flags_posn
_atom_site_refinement_flags_adp
_atom_site_refinement_flags_occupancy
_atom_site_disorder_assembly
_atom_site_disorder_group
Fe01 Fe 0.750000 0.750000 0.57620(3) 0.0651(2) Uani 1 2 d S T P . .
S002 S 0.90916(10) 0.55773(9) 0.39543(6) 0.1132(5) Uani 1 1 d . . . . .
N003 N 0.7444(2) 0.84363(18) 0.67478(15) 0.0680(7) Uani 1 1 d . . . . .
N004 N 0.8010(3) 0.6613(2) 0.49641(16) 0.0844(9) Uani 1 1 d . . . . .
N005 N 0.9101(2) 0.79605(19) 0.59381(15) 0.0707(7) Uani 1 1 d . . . . .
C006 C 0.6562(3) 0.8606(2) 0.72045(18) 0.0670(9) Uani 1 1 d . . . . .
C007 C 0.5639(3) 0.8825(2) 0.68576(19) 0.0718(9) Uani 1 1 d . . . . .
H007 H 0.561258 0.889364 0.633294 0.086 Uiso 1 1 calc R U . . .
C008 C 0.9259(3) 0.8473(2) 0.6550(2) 0.0734(9) Uani 1 1 d . . . . .
C009 C 0.8328(3) 0.8705(2) 0.6969(2) 0.0767(10) Uani 1 1 d . . . . .
H009 H 0.837819 0.905237 0.740244 0.092 Uiso 1 1 calc R U . . .
C00A C 0.6591(3) 0.8503(2) 0.7985(2) 0.0788(10) Uani 1 1 d . . . . .
H00A H 0.720746 0.835392 0.822411 0.095 Uiso 1 1 calc R U . . .
C00B C 0.4779(3) 0.8838(2) 0.8065(2) 0.0750(10) Uani 1 1 d . . . . .
C00C C 0.4762(3) 0.8941(2) 0.7283(2) 0.0774(10) Uani 1 1 d . . . . .
H00C H 0.414723 0.909055 0.704246 0.093 Uiso 1 1 calc R U . . .
C00D C 0.8460(3) 0.6188(3) 0.45400(19) 0.0726(9) Uani 1 1 d . . . . .
C00E C 0.5706(3) 0.8620(3) 0.8407(2) 0.0849(11) Uani 1 1 d . . . . .
H00E H 0.573285 0.855190 0.893192 0.102 Uiso 1 1 calc R U . . .
C00F C 0.3830(3) 0.8977(3) 0.8515(2) 0.0825(11) Uani 1 1 d . . . . .
C00G C 0.9932(3) 0.7735(3) 0.5529(2) 0.0850(11) Uani 1 1 d . . . . .
H00G H 0.984324 0.738341 0.510162 0.102 Uiso 1 1 calc R U . . .
C00H C 0.3849(3) 0.9421(3) 0.9201(2) 0.0933(12) Uani 1 1 d . . . . .
H00H H 0.447463 0.962861 0.938810 0.112 Uiso 1 1 calc R U . . .
C00I C 1.0214(4) 0.8767(3) 0.6770(3) 0.0993(13) Uani 1 1 d . . . . .
H00I H 1.029175 0.912473 0.719543 0.119 Uiso 1 1 calc R U . . .
C00J C 0.2889(4) 0.8676(3) 0.8262(3) 0.1097(14) Uani 1 1 d . . . . .
H00J H 0.285260 0.837027 0.780479 0.132 Uiso 1 1 calc R U . . .
C00K C 0.1992(4) 0.8820(4) 0.8677(3) 0.1276(17) Uani 1 1 d . . . . .
H00K H 0.136125 0.861492 0.849644 0.153 Uiso 1 1 calc R U . . .
C00L C 1.1054(4) 0.8518(4) 0.6342(3) 0.1175(16) Uani 1 1 d . . . . .
H00L H 1.171468 0.869987 0.647886 0.141 Uiso 1 1 calc R U . . .
C00M C 0.2951(5) 0.9563(3) 0.9616(3) 0.1087(15) Uani 1 1 d . . . . .
H00M H 0.297835 0.986391 1.007544 0.130 Uiso 1 1 calc R U . . .
C00N C 0.2038(5) 0.9262(4) 0.9347(3) 0.1192(17) Uani 1 1 d . . . . .
H00N H 0.143637 0.935813 0.962411 0.143 Uiso 1 1 calc R U . . .
C00O C 1.0911(3) 0.8004(4) 0.5718(3) 0.1047(14) Uani 1 1 d . . . . .
H00O H 1.147138 0.783620 0.542167 0.126 Uiso 1 1 calc R U . . .

loop_
_atom_site_aniso_label
_atom_site_aniso_U_11
_atom_site_aniso_U_22
_atom_site_aniso_U_33
_atom_site_aniso_U_23
_atom_site_aniso_U_13
_atom_site_aniso_U_12
Fe01 0.0693(4) 0.0769(4) 0.0492(3) 0.000 0.000 0.0063(4)
S002 0.1161(9) 0.1511(11) 0.0725(6) -0.0113(7) 0.0172(6) 0.0510(8)
N003 0.0739(18) 0.0715(17) 0.0585(14) 0.0008(13) -0.0042(15) 0.0122(15)
N004 0.097(2) 0.091(2) 0.0650(18) -0.0125(16) 0.0133(17) 0.0025(18)
N005 0.0701(18) 0.0794(19) 0.0625(16) 0.0090(14) 0.0007(14) 0.0034(15)
C006 0.075(2) 0.067(2) 0.0589(19) -0.0036(16) -0.0005(17) 0.0121(17)
C007 0.085(3) 0.074(2) 0.0564(19) -0.0033(16) -0.0073(18) 0.0156(18)
C008 0.073(2) 0.080(2) 0.068(2) 0.0077(18) -0.0065(18) 0.0037(19)
C009 0.090(3) 0.077(2) 0.063(2) -0.0016(17) -0.0111(19) 0.005(2)
C00A 0.079(3) 0.092(3) 0.065(2) -0.0024(19) -0.0067(18) 0.020(2)
C00B 0.085(3) 0.069(2) 0.071(2) -0.0025(17) 0.0047(19) 0.0156(18)
C00C 0.079(2) 0.076(2) 0.077(2) -0.0020(19) -0.008(2) 0.0199(19)
C00D 0.069(2) 0.095(3) 0.0544(18) 0.0013(18) -0.0012(16) 0.0000(19)
C00E 0.095(3) 0.097(3) 0.062(2) 0.0055(18) 0.000(2) 0.025(2)
C00F 0.091(3) 0.072(2) 0.085(3) 0.007(2) 0.006(2) 0.021(2)
C00G 0.080(3) 0.099(3) 0.077(2) 0.012(2) 0.013(2) 0.002(2)
C00H 0.094(3) 0.102(3) 0.085(3) 0.000(2) 0.006(2) 0.032(2)
C00I 0.086(3) 0.112(3) 0.100(3) -0.004(3) -0.022(3) -0.008(2)
C00J 0.095(3) 0.118(4) 0.116(4) -0.017(3) 0.011(3) 0.007(3)
C00K 0.091(3) 0.142(5) 0.150(5) -0.008(4) 0.014(4) 0.007(3)
C00L 0.072(3) 0.150(5) 0.131(4) 0.010(4) -0.015(3) -0.012(3)
C00M 0.119(4) 0.122(4) 0.086(3) 0.002(3) 0.011(3) 0.047(3)
C00N 0.101(4) 0.137(5) 0.120(4) 0.010(3) 0.025(4) 0.036(3)
C00O 0.072(3) 0.132(4) 0.110(4) 0.013(3) 0.014(3) -0.001(3)

loop_
_atom_type_symbol
_atom_type_description
_atom_type_scat_dispersion_real
_atom_type_scat_dispersion_imag
_atom_type_scat_source
Fe Fe 0.3265 0.6960 'International Tables Vol C Tables 4.2.6.8 and 6.1.1.4'
C C 0.0024 0.0013 'International Tables Vol C Tables 4.2.6.8 and 6.1.1.4'
H H 0.0000 0.0000 'International Tables Vol C Tables 4.2.6.8 and 6.1.1.4'
N N 0.0049 0.0027 'International Tables Vol C Tables 4.2.6.8 and 6.1.1.4'
S S 0.1051 0.1002 'International Tables Vol C Tables 4.2.6.8 and 6.1.1.4'

loop_
_geom_angle_atom_site_label_1
_geom_angle_atom_site_label_2
_geom_angle_atom_site_label_3
_geom_angle
_geom_angle_site_symmetry_1
_geom_angle_site_symmetry_3
_geom_angle_publ_flag
N004 Fe01 N004 93.76(18) . 2_665 ?
N004 Fe01 N005 100.98(12) . 2_665 ?
N004 Fe01 N005 90.07(12) 2_665 2_665 ?
N004 Fe01 N005 90.07(12) . . ?
N004 Fe01 N005 100.98(12) 2_665 . ?
N005 Fe01 N005 163.87(14) 2_665 . ?
N004 Fe01 N003 95.93(11) . 2_665 ?
N004 Fe01 N003 162.53(12) 2_665 2_665 ?
N005 Fe01 N003 73.84(11) 2_665 2_665 ?
N005 Fe01 N003 93.52(11) . 2_665 ?
N004 Fe01 N003 162.53(12) . . ?
N004 Fe01 N003 95.93(11) 2_665 . ?
N005 Fe01 N003 93.51(11) 2_665 . ?
N005 Fe01 N003 73.84(11) . . ?
N003 Fe01 N003 78.69(13) 2_665 . ?
C009 N003 C006 119.4(3) . . ?
C009 N003 Fe01 114.1(2) . . ?
C006 N003 Fe01 125.4(2) . . ?
C00D N004 Fe01 167.9(3) . . ?
C00G N005 C008 117.2(3) . . ?
C00G N005 Fe01 126.7(3) . . ?
C008 N005 Fe01 116.0(2) . . ?
C00A C006 C007 119.3(3) . . ?
C00A C006 N003 121.3(3) . . ?
C007 C006 N003 119.3(3) . . ?
C00C C007 C006 120.4(3) . . ?
N005 C008 C00I 123.5(4) . . ?
N005 C008 C009 114.8(3) . . ?
C00I C008 C009 121.7(4) . . ?
N003 C009 C008 120.7(3) . . ?
C00E C00A C006 119.9(3) . . ?
C00E C00B C00C 118.2(3) . . ?
C00E C00B C00F 121.5(3) . . ?
C00C C00B C00F 120.3(4) . . ?
C007 C00C C00B 121.0(3) . . ?
N004 C00D S002 179.0(4) . . ?
C00A C00E C00B 121.2(3) . . ?
C00J C00F C00H 117.4(4) . . ?
C00J C00F C00B 121.1(4) . . ?
C00H C00F C00B 121.6(4) . . ?
N005 C00G C00O 122.4(4) . . ?
C00F C00H C00M 121.3(5) . . ?
C008 C00I C00L 118.0(4) . . ?
C00F C00J C00K 121.2(5) . . ?
C00N C00K C00J 119.9(6) . . ?
C00O C00L C00I 119.4(4) . . ?
C00N C00M C00H 119.7(5) . . ?
C00M C00N C00K 120.5(5) . . ?
C00L C00O C00G 119.5(4) . . ?

loop_
_geom_bond_atom_site_label_1
_geom_bond_atom_site_label_2
_geom_bond_distance
_geom_bond_site_symmetry_2
_geom_bond_publ_flag
Fe01 N004 2.055(3) . ?
Fe01 N004 2.055(3) 2_665 ?
Fe01 N005 2.210(3) 2_665 ?
Fe01 N005 2.210(3) . ?
Fe01 N003 2.244(3) 2_665 ?
Fe01 N003 2.244(3) . ?
S002 C00D 1.609(4) . ?
N003 C009 1.276(4) . ?
N003 C006 1.420(4) . ?
N004 C00D 1.146(4) . ?
N005 C00G 1.339(4) . ?
N005 C008 1.344(4) . ?
C006 C00A 1.383(4) . ?
C006 C007 1.383(4) . ?
C007 C00C 1.371(5) . ?
C008 C00I 1.371(5) . ?
C008 C009 1.456(5) . ?
C00A C00E 1.378(5) . ?
C00B C00E 1.384(5) . ?
C00B C00C 1.386(5) . ?
C00B C00F 1.477(5) . ?
C00F C00J 1.376(6) . ?
C00F C00H 1.383(5) . ?
C00G C00O 1.372(6) . ?
C00H C00M 1.389(6) . ?
C00I C00L 1.376(6) . ?
C00J C00K 1.390(7) . ?
C00K C00N 1.358(7) . ?
C00L C00O 1.360(7) . ?
C00M C00N 1.354(7) . ?
